data_4126707
loop_
_publ_author_name
'Engel, Julien'
'Smit, Wietse'
'Foscato, Marco'
'Occhipinti, Giovanni'
'T\"ornroos, Karl W'
'Jensen, Vidar R.'

_publ_section_title
;
 Loss and Reformation of Ruthenium Alkylidene: Connecting Olefin
 Metathesis, Catalyst Deactivation, Regeneration, and Isomerization.
;
_journal_name_full 'Journal of the American Chemical Society'
_journal_paper_doi 10.1021/jacs.7b07694
_journal_year 2017
_chemical_formula_moiety 'C31 H40 Cl2 N2 Ru'
_chemical_formula_sum 'C31 H40 Cl2 N2 Ru'
_chemical_formula_weight 612.62
_space_group_crystal_system monoclinic
_space_group_IT_number 14
_space_group_name_Hall '-P 2yn'
_space_group_name_H-M_alt 'P 1 21/n 1'
_symmetry_space_group_name_Hall '-P 2yn'
_symmetry_space_group_name_H-M 'P 1 21/n 1'
_atom_sites_solution_hydrogens geom
_audit_creation_method SHELXL-2016/6
_cell_angle_alpha 90
_cell_angle_beta 103.145(2)
_cell_angle_gamma 90
_cell_formula_units_Z 4
_cell_length_a 8.76752(16)
_cell_length_b 24.8251(4)
_cell_length_c 13.7094(3)
_cell_measurement_reflns_used 6870
_cell_measurement_temperature 103(2)
_cell_measurement_theta_max 30.1900
_cell_measurement_theta_min 2.4810
_cell_volume 2905.73(10)
_computing_cell_refinement 'CrysAlisPro 1.171.38.41 (Rigaku OD, 2015)'
_computing_data_collection 'CrysAlisPro 1.171.38.41 (Rigaku OD, 2015)'
_computing_data_reduction 'CrysAlisPro 1.171.38.41 (Rigaku OD, 2015)'
_computing_structure_refinement 'SHELXL-2016/6 (Sheldrick, 2016)'
_computing_structure_solution 'SHELXT (Sheldrick, 2014)'
_diffrn_ambient_temperature 103(2)
_diffrn_measured_fraction_theta_full 0.934
_diffrn_measured_fraction_theta_max 0.934
_diffrn_measurement_device_type PILATUS2M
_diffrn_measurement_method '\p scans'
_diffrn_radiation_type 'synchrotron, Si(111)'
_diffrn_radiation_wavelength 0.6999
_diffrn_reflns_av_R_equivalents 0.0500
_diffrn_reflns_av_unetI/netI 0.0433
_diffrn_reflns_Laue_measured_fraction_full 0.934
_diffrn_reflns_Laue_measured_fraction_max 0.934
_diffrn_reflns_limit_h_max 10
_diffrn_reflns_limit_h_min -10
_diffrn_reflns_limit_k_max 29
_diffrn_reflns_limit_k_min -29
_diffrn_reflns_limit_l_max 16
_diffrn_reflns_limit_l_min -16
_diffrn_reflns_number 16821
_diffrn_reflns_point_group_measured_fraction_full 0.934
_diffrn_reflns_point_group_measured_fraction_max 0.934
_diffrn_reflns_theta_full 24.620
_diffrn_reflns_theta_max 24.620
_diffrn_reflns_theta_min 1.616
_diffrn_source 'synchrotron, BM1A, SNBL, ESRF'
_exptl_absorpt_coefficient_mu 0.706
_exptl_absorpt_correction_T_max 1.00000
_exptl_absorpt_correction_T_min 0.77574
_exptl_absorpt_correction_type multi-scan
_exptl_absorpt_process_details
;
CrysAlisPro 1.171.38.41 (Rigaku OD, 2015)
Empirical absorption correction using spherical harmonics,
 implemented in SCALE3 ABSPACK scaling algorithm.
;
_exptl_crystal_colour brown
_exptl_crystal_density_diffrn 1.400
_exptl_crystal_description 'thin lath'
_exptl_crystal_F_000 1272
_exptl_crystal_size_max 0.050
_exptl_crystal_size_mid 0.015
_exptl_crystal_size_min 0.002
_refine_diff_density_max 2.100
_refine_diff_density_min -0.525
_refine_diff_density_rms 0.122
_refine_ls_extinction_method none
_refine_ls_goodness_of_fit_ref 1.027
_refine_ls_hydrogen_treatment constr
_refine_ls_matrix_type full
_refine_ls_number_parameters 334
_refine_ls_number_reflns 4808
_refine_ls_number_restraints 0
_refine_ls_restrained_S_all 1.027
_refine_ls_R_factor_all 0.0596
_refine_ls_R_factor_gt 0.0483
_refine_ls_shift/su_max 0.001
_refine_ls_shift/su_mean 0.000
_refine_ls_structure_factor_coef Fsqd
_refine_ls_weighting_details 'w=1/[\s^2^(Fo^2^)+(0.0946P)^2^] where P=(Fo^2^+2Fc^2^)/3'
_refine_ls_weighting_scheme calc
_refine_ls_wR_factor_gt 0.1233
_refine_ls_wR_factor_ref 0.1303
_reflns_Friedel_coverage 0.000
_reflns_number_gt 3968
_reflns_number_total 4808
_reflns_threshold_expression 'I > 2\s(I)'
_cod_data_source_file ja7b07694_si_002.cif
_cod_data_source_block Complex5
_cod_original_cell_volume 2905.72(10)
_cod_database_code 4126707
_shelx_shelxl_version_number 2016/6
_shelx_space_group_comment
;
The symmetry employed for this shelxl refinement is uniquely defined
by the following loop, which should always be used as a source of
symmetry information in preference to the above space-group names.
They are only intended as comments.
;
_shelx_estimated_absorpt_t_min 0.966
_shelx_estimated_absorpt_t_max 0.999

loop_
_space_group_symop_operation_xyz
'x, y, z'
'-x+1/2, y+1/2, -z+1/2'
'-x, -y, -z'
'x-1/2, -y-1/2, z-1/2'

loop_
_atom_site_label
_atom_site_type_symbol
_atom_site_fract_x
_atom_site_fract_y
_atom_site_fract_z
_atom_site_U_iso_or_equiv
_atom_site_adp_type
_atom_site_occupancy
_atom_site_site_symmetry_order
_atom_site_calc_flag
_atom_site_refinement_flags_posn
_atom_site_refinement_flags_adp
C1 C 0.4594(4) 0.29252(15) 0.6176(3) 0.0240(8) Uani 1 1 d . .
N1 N 0.4992(4) 0.24141(12) 0.6459(2) 0.0268(7) Uani 1 1 d . .
Cl1 Cl 0.40262(12) 0.23684(4) 0.39561(7) 0.0320(2) Uani 1 1 d . .
Ru1 Ru 0.39440(3) 0.32427(2) 0.47103(2) 0.02464(14) Uani 1 1 d . .
C2 C 0.4776(5) 0.28538(15) 0.7937(3) 0.0322(9) Uani 1 1 d . .
H2A H 0.381936 0.281778 0.820020 0.039 Uiso 1 1 calc R U
H2B H 0.563406 0.300162 0.846677 0.039 Uiso 1 1 calc R U
Cl2 Cl 0.13785(11) 0.29927(4) 0.49022(7) 0.0302(2) Uani 1 1 d . .
N2 N 0.4490(4) 0.31912(12) 0.7019(3) 0.0280(7) Uani 1 1 d . .
C3 C 0.5235(5) 0.23199(15) 0.7541(3) 0.0301(9) Uani 1 1 d . .
H3A H 0.634304 0.223111 0.784226 0.036 Uiso 1 1 calc R U
H3B H 0.456052 0.202365 0.768222 0.036 Uiso 1 1 calc R U
C4 C 0.5527(5) 0.19677(16) 0.5954(3) 0.0310(9) Uani 1 1 d . .
C5 C 0.4532(6) 0.15212(17) 0.5719(3) 0.0393(11) Uani 1 1 d . .
C6 C 0.5161(7) 0.10630(17) 0.5363(3) 0.0500(13) Uani 1 1 d . .
H6 H 0.451622 0.075390 0.519413 0.060 Uiso 1 1 calc R U
C7 C 0.6689(7) 0.10437(19) 0.5249(3) 0.0513(14) Uani 1 1 d . .
C8 C 0.7613(6) 0.1494(2) 0.5473(3) 0.0471(12) Uani 1 1 d . .
H8 H 0.864767 0.148743 0.536832 0.057 Uiso 1 1 calc R U
C9 C 0.7069(5) 0.19606(17) 0.5850(3) 0.0360(10) Uani 1 1 d . .
C10 C 0.2867(6) 0.15450(19) 0.5786(3) 0.0474(12) Uani 1 1 d . .
H10A H 0.229462 0.124097 0.541852 0.071 Uiso 1 1 calc R U
H10B H 0.240097 0.188373 0.549357 0.071 Uiso 1 1 calc R U
H10C H 0.280697 0.152601 0.649024 0.071 Uiso 1 1 calc R U
C11 C 0.7293(9) 0.0531(2) 0.4855(4) 0.073(2) Uani 1 1 d . .
H11A H 0.820694 0.061629 0.458402 0.109 Uiso 1 1 calc R U
H11B H 0.646800 0.037569 0.432532 0.109 Uiso 1 1 calc R U
H11C H 0.759338 0.027053 0.540289 0.109 Uiso 1 1 calc R U
C12 C 0.8111(5) 0.24458(19) 0.6118(3) 0.0396(10) Uani 1 1 d . .
H12A H 0.908420 0.238969 0.589458 0.059 Uiso 1 1 calc R U
H12B H 0.835404 0.249805 0.684545 0.059 Uiso 1 1 calc R U
H12C H 0.757213 0.276550 0.578780 0.059 Uiso 1 1 calc R U
C13 C 0.4308(5) 0.37537(15) 0.7189(3) 0.0268(8) Uani 1 1 d . .
C14 C 0.5675(5) 0.40680(16) 0.7468(3) 0.0295(9) Uani 1 1 d . .
C15 C 0.5506(5) 0.46169(16) 0.7664(3) 0.0342(9) Uani 1 1 d . .
H15 H 0.641311 0.483742 0.783229 0.041 Uiso 1 1 calc R U
C16 C 0.4050(6) 0.48455(17) 0.7618(3) 0.0378(10) Uani 1 1 d . .
C17 C 0.2749(5) 0.45164(18) 0.7391(3) 0.0360(10) Uani 1 1 d . .
H17 H 0.174989 0.467137 0.736498 0.043 Uiso 1 1 calc R U
C18 C 0.2833(5) 0.39673(17) 0.7200(3) 0.0315(9) Uani 1 1 d . .
C19 C 0.7288(5) 0.38337(17) 0.7575(3) 0.0345(9) Uani 1 1 d . .
H19A H 0.800507 0.411516 0.745225 0.052 Uiso 1 1 calc R U
H19B H 0.724969 0.354211 0.708826 0.052 Uiso 1 1 calc R U
H19C H 0.765815 0.369134 0.825443 0.052 Uiso 1 1 calc R U
C20 C 0.3902(7) 0.54352(18) 0.7858(4) 0.0520(13) Uani 1 1 d . .
H20A H 0.330514 0.547124 0.837822 0.078 Uiso 1 1 calc R U
H20B H 0.335780 0.562626 0.725327 0.078 Uiso 1 1 calc R U
H20C H 0.494845 0.559026 0.809870 0.078 Uiso 1 1 calc R U
C21 C 0.1405(5) 0.36207(19) 0.7099(3) 0.0375(10) Uani 1 1 d . .
H21A H 0.051405 0.379544 0.664875 0.056 Uiso 1 1 calc R U
H21B H 0.117105 0.357086 0.775912 0.056 Uiso 1 1 calc R U
H21C H 0.159698 0.326936 0.682396 0.056 Uiso 1 1 calc R U
C22 C 0.5828(5) 0.35078(18) 0.4018(3) 0.0360(10) Uani 1 1 d . .
C23 C 0.4422(5) 0.35119(16) 0.3277(3) 0.0326(9) Uani 1 1 d . .
H23 H 0.437855 0.331850 0.267300 0.039 Uiso 1 1 calc R U
C24 C 0.3098(5) 0.37870(15) 0.3393(3) 0.0279(8) Uani 1 1 d . .
H24 H 0.217452 0.378009 0.287164 0.034 Uiso 1 1 calc R U
C25 C 0.3114(5) 0.40794(15) 0.4288(3) 0.0315(9) Uani 1 1 d . .
C26 C 0.4529(5) 0.40952(16) 0.5018(3) 0.0346(10) Uani 1 1 d . .
H26 H 0.458893 0.430091 0.560995 0.041 Uiso 1 1 calc R U
C27 C 0.5863(5) 0.38096(17) 0.4886(3) 0.0363(10) Uani 1 1 d . .
H27 H 0.680033 0.382272 0.539500 0.044 Uiso 1 1 calc R U
C28 C 0.7206(6) 0.3199(2) 0.3838(4) 0.0535(14) Uani 1 1 d . .
H28A H 0.748122 0.333251 0.322674 0.080 Uiso 1 1 calc R U
H28B H 0.693968 0.281608 0.375986 0.080 Uiso 1 1 calc R U
H28C H 0.809851 0.324801 0.440806 0.080 Uiso 1 1 calc R U
C29 C 0.1699(5) 0.43846(16) 0.4452(3) 0.0361(10) Uani 1 1 d . .
H29 H 0.153006 0.428125 0.512478 0.043 Uiso 1 1 calc R U
C30 C 0.2050(6) 0.49865(17) 0.4471(4) 0.0496(12) Uani 1 1 d . .
H30A H 0.115351 0.518678 0.460062 0.074 Uiso 1 1 calc R U
H30B H 0.224223 0.509641 0.382292 0.074 Uiso 1 1 calc R U
H30C H 0.298021 0.506307 0.500160 0.074 Uiso 1 1 calc R U
C31 C 0.0205(5) 0.42585(19) 0.3676(4) 0.0461(12) Uani 1 1 d . .
H31A H -0.068076 0.444220 0.385692 0.069 Uiso 1 1 calc R U
H31B H 0.002224 0.386881 0.365436 0.069 Uiso 1 1 calc R U
H31C H 0.031112 0.438330 0.301644 0.069 Uiso 1 1 calc R U

loop_
_atom_site_aniso_label
_atom_site_aniso_U_11
_atom_site_aniso_U_22
_atom_site_aniso_U_33
_atom_site_aniso_U_23
_atom_site_aniso_U_13
_atom_site_aniso_U_12
C1 0.0187(17) 0.0230(19) 0.028(2) 0.0036(15) 0.0004(15) -0.0020(15)
N1 0.0346(18) 0.0192(16) 0.0242(17) 0.0026(13) 0.0016(14) 0.0017(13)
Cl1 0.0398(6) 0.0240(5) 0.0301(5) -0.0008(4) 0.0038(4) 0.0033(4)
Ru1 0.0265(2) 0.01850(19) 0.0273(2) 0.00144(11) 0.00275(15) -0.00179(11)
C2 0.049(2) 0.022(2) 0.026(2) -0.0003(16) 0.0088(18) 0.0023(18)
Cl2 0.0281(5) 0.0286(5) 0.0325(5) 0.0008(4) 0.0039(4) -0.0032(4)
N2 0.0321(18) 0.0200(17) 0.0311(18) 0.0007(13) 0.0056(15) -0.0009(13)
C3 0.040(2) 0.021(2) 0.027(2) 0.0003(16) 0.0035(18) -0.0011(17)
C4 0.045(2) 0.0208(19) 0.025(2) 0.0035(16) 0.0038(18) 0.0051(17)
C5 0.068(3) 0.022(2) 0.023(2) 0.0002(17) -0.001(2) -0.005(2)
C6 0.092(4) 0.019(2) 0.033(2) 0.0003(18) 0.003(3) -0.001(2)
C7 0.088(4) 0.033(3) 0.028(3) 0.0010(19) 0.003(3) 0.021(3)
C8 0.057(3) 0.053(3) 0.030(2) 0.005(2) 0.006(2) 0.024(3)
C9 0.047(3) 0.032(2) 0.027(2) 0.0029(18) 0.0033(19) 0.010(2)
C10 0.066(3) 0.031(2) 0.043(3) 0.003(2) 0.009(2) -0.022(2)
C11 0.127(6) 0.049(3) 0.039(3) -0.005(2) 0.012(3) 0.039(4)
C12 0.038(2) 0.047(3) 0.034(2) 0.007(2) 0.007(2) 0.008(2)
C13 0.035(2) 0.0227(19) 0.0219(19) -0.0023(15) 0.0048(16) -0.0008(16)
C14 0.038(2) 0.024(2) 0.024(2) 0.0016(16) 0.0023(17) -0.0006(17)
C15 0.044(2) 0.024(2) 0.035(2) -0.0011(17) 0.0080(19) -0.0023(18)
C16 0.059(3) 0.025(2) 0.030(2) 0.0022(17) 0.012(2) 0.007(2)
C17 0.042(2) 0.033(2) 0.033(2) -0.0005(18) 0.0093(19) 0.0120(19)
C18 0.032(2) 0.033(2) 0.028(2) 0.0014(17) 0.0035(17) 0.0049(18)
C19 0.032(2) 0.031(2) 0.039(2) -0.0030(18) 0.0047(19) -0.0024(17)
C20 0.069(3) 0.026(2) 0.064(3) -0.003(2) 0.020(3) 0.004(2)
C21 0.033(2) 0.044(3) 0.035(2) -0.0067(19) 0.0067(19) 0.0023(19)
C22 0.029(2) 0.038(2) 0.042(3) 0.013(2) 0.0094(19) 0.0012(18)
C23 0.041(2) 0.029(2) 0.029(2) 0.0032(17) 0.0098(18) -0.0019(18)
C24 0.031(2) 0.0202(19) 0.028(2) 0.0041(16) -0.0019(17) -0.0024(16)
C25 0.042(2) 0.0181(19) 0.034(2) 0.0047(16) 0.0088(19) -0.0055(17)
C26 0.049(3) 0.022(2) 0.032(2) 0.0012(17) 0.005(2) -0.0104(18)
C27 0.032(2) 0.035(2) 0.037(2) 0.0105(19) -0.0014(19) -0.0132(19)
C28 0.041(3) 0.066(4) 0.058(3) 0.026(3) 0.020(2) 0.011(2)
C29 0.048(3) 0.021(2) 0.040(2) 0.0019(17) 0.012(2) -0.0004(18)
C30 0.064(3) 0.021(2) 0.069(3) -0.001(2) 0.025(3) 0.003(2)
C31 0.039(3) 0.036(3) 0.061(3) 0.003(2) 0.007(2) 0.013(2)

loop_
_atom_type_symbol
_atom_type_description
_atom_type_scat_dispersion_real
_atom_type_scat_dispersion_imag
_atom_type_scat_source
C C 0.0033 0.0016 'International Tables Vol C Tables 4.2.6.8 and 6.1.1.4'
H H 0.0000 0.0000 'International Tables Vol C Tables 4.2.6.8 and 6.1.1.4'
N N 0.0064 0.0033 'International Tables Vol C Tables 4.2.6.8 and 6.1.1.4'
Cl Cl 0.1472 0.1563 'International Tables Vol C Tables 4.2.6.8 and 6.1.1.4'
Ru Ru -1.2945 0.8283 'International Tables Vol C Tables 4.2.6.8 and 6.1.1.4'

loop_
_geom_angle_atom_site_label_1
_geom_angle_atom_site_label_2
_geom_angle_atom_site_label_3
_geom_angle
N1 C1 N2 106.1(3)
N1 C1 Ru1 128.3(3)
N2 C1 Ru1 125.1(3)
C1 N1 C4 132.6(3)
C1 N1 C3 114.1(3)
C4 N1 C3 112.0(3)
C1 Ru1 C27 95.86(15)
C1 Ru1 C22 117.28(14)
C27 Ru1 C22 37.56(17)
C1 Ru1 C26 100.15(15)
C27 Ru1 C26 37.86(17)
C22 Ru1 C26 68.09(17)
C1 Ru1 C23 153.66(15)
C27 Ru1 C23 66.51(16)
C22 Ru1 C23 37.41(15)
C26 Ru1 C23 78.22(16)
C1 Ru1 C25 126.54(15)
C27 Ru1 C25 67.87(16)
C22 Ru1 C25 80.85(16)
C26 Ru1 C25 37.01(16)
C23 Ru1 C25 66.64(15)
C1 Ru1 C24 163.59(15)
C27 Ru1 C24 78.71(15)
C22 Ru1 C24 67.23(15)
C26 Ru1 C24 66.06(15)
C23 Ru1 C24 36.33(15)
C25 Ru1 C24 37.08(15)
C1 Ru1 Cl2 81.75(10)
C27 Ru1 Cl2 151.46(13)
C22 Ru1 Cl2 160.63(11)
C26 Ru1 Cl2 114.27(12)
C23 Ru1 Cl2 123.23(11)
C25 Ru1 Cl2 90.63(11)
C24 Ru1 Cl2 95.58(10)
C1 Ru1 Cl1 92.52(10)
C27 Ru1 Cl1 122.30(13)
C22 Ru1 Cl1 89.16(13)
C26 Ru1 Cl1 157.10(12)
C23 Ru1 Cl1 81.97(11)
C25 Ru1 Cl1 139.94(11)
C24 Ru1 Cl1 103.50(10)
Cl2 Ru1 Cl1 86.24(4)
N2 C2 C3 101.4(3)
N2 C2 H2A 111.5
C3 C2 H2A 111.5
N2 C2 H2B 111.5
C3 C2 H2B 111.5
H2A C2 H2B 109.3
C1 N2 C13 130.3(3)
C1 N2 C2 114.7(3)
C13 N2 C2 114.7(3)
N1 C3 C2 103.4(3)
N1 C3 H3A 111.1
C2 C3 H3A 111.1
N1 C3 H3B 111.1
C2 C3 H3B 111.1
H3A C3 H3B 109.0
C9 C4 C5 122.3(4)
C9 C4 N1 119.3(4)
C5 C4 N1 117.8(4)
C6 C5 C4 116.7(5)
C6 C5 C10 121.7(4)
C4 C5 C10 121.5(4)
C7 C6 C5 122.4(5)
C7 C6 H6 118.8
C5 C6 H6 118.8
C8 C7 C6 118.9(4)
C8 C7 C11 121.6(6)
C6 C7 C11 119.5(5)
C7 C8 C9 121.6(5)
C7 C8 H8 119.2
C9 C8 H8 119.2
C4 C9 C8 118.1(4)
C4 C9 C12 121.0(4)
C8 C9 C12 121.0(4)
C5 C10 H10A 109.5
C5 C10 H10B 109.5
H10A C10 H10B 109.5
C5 C10 H10C 109.5
H10A C10 H10C 109.5
H10B C10 H10C 109.5
C7 C11 H11A 109.5
C7 C11 H11B 109.5
H11A C11 H11B 109.5
C7 C11 H11C 109.5
H11A C11 H11C 109.5
H11B C11 H11C 109.5
C9 C12 H12A 109.5
C9 C12 H12B 109.5
H12A C12 H12B 109.5
C9 C12 H12C 109.5
H12A C12 H12C 109.5
H12B C12 H12C 109.5
C18 C13 C14 121.2(4)
C18 C13 N2 120.6(4)
C14 C13 N2 117.8(4)
C15 C14 C13 118.0(4)
C15 C14 C19 119.6(4)
C13 C14 C19 122.3(4)
C16 C15 C14 121.7(4)
C16 C15 H15 119.1
C14 C15 H15 119.1
C17 C16 C15 118.3(4)
C17 C16 C20 121.0(4)
C15 C16 C20 120.7(4)
C16 C17 C18 123.0(4)
C16 C17 H17 118.5
C18 C17 H17 118.5
C17 C18 C13 117.4(4)
C17 C18 C21 120.0(4)
C13 C18 C21 122.4(4)
C14 C19 H19A 109.5
C14 C19 H19B 109.5
H19A C19 H19B 109.5
C14 C19 H19C 109.5
H19A C19 H19C 109.5
H19B C19 H19C 109.5
C16 C20 H20A 109.5
C16 C20 H20B 109.5
H20A C20 H20B 109.5
C16 C20 H20C 109.5
H20A C20 H20C 109.5
H20B C20 H20C 109.5
C18 C21 H21A 109.5
C18 C21 H21B 109.5
H21A C21 H21B 109.5
C18 C21 H21C 109.5
H21A C21 H21C 109.5
H21B C21 H21C 109.5
C27 C22 C23 117.1(4)
C27 C22 C28 123.4(4)
C23 C22 C28 119.5(4)
C27 C22 Ru1 70.4(2)
C23 C22 Ru1 72.0(2)
C28 C22 Ru1 129.5(3)
C24 C23 C22 122.6(4)
C24 C23 Ru1 73.3(2)
C22 C23 Ru1 70.6(2)
C24 C23 H23 118.7
C22 C23 H23 118.7
Ru1 C23 H23 130.2
C23 C24 C25 120.3(4)
C23 C24 Ru1 70.3(2)
C25 C24 Ru1 71.1(2)
C23 C24 H24 119.8
C25 C24 H24 119.8
Ru1 C24 H24 131.6
C26 C25 C24 117.6(4)
C26 C25 C29 120.0(4)
C24 C25 C29 122.4(4)
C26 C25 Ru1 70.0(2)
C24 C25 Ru1 71.8(2)
C29 C25 Ru1 131.0(3)
C25 C26 C27 121.1(4)
C25 C26 Ru1 72.9(2)
C27 C26 Ru1 69.9(2)
C25 C26 H26 119.5
C27 C26 H26 119.5
Ru1 C26 H26 130.4
C22 C27 C26 121.2(4)
C22 C27 Ru1 72.0(2)
C26 C27 Ru1 72.3(2)
C22 C27 H27 119.4
C26 C27 H27 119.4
Ru1 C27 H27 128.6
C22 C28 H28A 109.5
C22 C28 H28B 109.5
H28A C28 H28B 109.5
C22 C28 H28C 109.5
H28A C28 H28C 109.5
H28B C28 H28C 109.5
C25 C29 C31 113.4(4)
C25 C29 C30 108.9(4)
C31 C29 C30 110.6(4)
C25 C29 H29 107.9
C31 C29 H29 107.9
C30 C29 H29 107.9
C29 C30 H30A 109.5
C29 C30 H30B 109.5
H30A C30 H30B 109.5
C29 C30 H30C 109.5
H30A C30 H30C 109.5
H30B C30 H30C 109.5
C29 C31 H31A 109.5
C29 C31 H31B 109.5
H31A C31 H31B 109.5
C29 C31 H31C 109.5
H31A C31 H31C 109.5
H31B C31 H31C 109.5

loop_
_geom_bond_atom_site_label_1
_geom_bond_atom_site_label_2
_geom_bond_distance
C1 N1 1.349(5)
C1 N2 1.353(5)
C1 Ru1 2.113(4)
N1 C4 1.440(5)
N1 C3 1.469(5)
Cl1 Ru1 2.4125(10)
Ru1 C27 2.165(4)
Ru1 C22 2.186(4)
Ru1 C26 2.196(4)
Ru1 C23 2.205(4)
Ru1 C25 2.233(4)
Ru1 C24 2.243(4)
Ru1 Cl2 2.4047(10)
C2 N2 1.484(5)
C2 C3 1.520(5)
C2 H2A 0.9900
C2 H2B 0.9900
N2 C13 1.430(5)
C3 H3A 0.9900
C3 H3B 0.9900
C4 C9 1.392(6)
C4 C5 1.402(6)
C5 C6 1.399(7)
C5 C10 1.485(7)
C6 C7 1.385(8)
C6 H6 0.9500
C7 C8 1.373(8)
C7 C11 1.525(7)
C8 C9 1.397(6)
C8 H8 0.9500
C9 C12 1.506(6)
C10 H10A 0.9800
C10 H10B 0.9800
C10 H10C 0.9800
C11 H11A 0.9800
C11 H11B 0.9800
C11 H11C 0.9800
C12 H12A 0.9800
C12 H12B 0.9800
C12 H12C 0.9800
C13 C18 1.401(6)
C13 C14 1.408(6)
C14 C15 1.403(6)
C14 C19 1.505(6)
C15 C16 1.385(6)
C15 H15 0.9500
C16 C17 1.380(7)
C16 C20 1.513(6)
C17 C18 1.393(6)
C17 H17 0.9500
C18 C21 1.499(6)
C19 H19A 0.9800
C19 H19B 0.9800
C19 H19C 0.9800
C20 H20A 0.9800
C20 H20B 0.9800
C20 H20C 0.9800
C21 H21A 0.9800
C21 H21B 0.9800
C21 H21C 0.9800
C22 C27 1.401(6)
C22 C23 1.408(6)
C22 C28 1.497(6)
C23 C24 1.387(6)
C23 H23 0.9500
C24 C25 1.423(6)
C24 H24 0.9500
C25 C26 1.406(6)
C25 C29 1.514(6)
C26 C27 1.415(6)
C26 H26 0.9500
C27 H27 0.9500
C28 H28A 0.9800
C28 H28B 0.9800
C28 H28C 0.9800
C29 C31 1.521(6)
C29 C30 1.525(6)
C29 H29 1.0000
C30 H30A 0.9800
C30 H30B 0.9800
C30 H30C 0.9800
C31 H31A 0.9800
C31 H31B 0.9800
C31 H31C 0.9800

loop_
_geom_torsion_atom_site_label_1
_geom_torsion_atom_site_label_2
_geom_torsion_atom_site_label_3
_geom_torsion_atom_site_label_4
_geom_torsion
N2 C1 N1 C4 -167.9(4)
Ru1 C1 N1 C4 20.0(6)
N2 C1 N1 C3 -2.2(4)
Ru1 C1 N1 C3 -174.4(3)
N1 C1 N2 C13 170.9(4)
Ru1 C1 N2 C13 -16.6(6)
N1 C1 N2 C2 -1.9(4)
Ru1 C1 N2 C2 170.6(3)
C3 C2 N2 C1 4.9(4)
C3 C2 N2 C13 -169.1(3)
C1 N1 C3 C2 5.2(4)
C4 N1 C3 C2 173.8(3)
N2 C2 C3 N1 -5.5(4)
C1 N1 C4 C9 76.1(5)
C3 N1 C4 C9 -89.8(4)
C1 N1 C4 C5 -113.1(5)
C3 N1 C4 C5 81.0(4)
C9 C4 C5 C6 -0.4(6)
N1 C4 C5 C6 -171.0(4)
C9 C4 C5 C10 -176.9(4)
N1 C4 C5 C10 12.5(6)
C4 C5 C6 C7 0.3(7)
C10 C5 C6 C7 176.7(4)
C5 C6 C7 C8 -1.4(7)
C5 C6 C7 C11 -179.8(4)
C6 C7 C8 C9 2.7(7)
C11 C7 C8 C9 -178.9(4)
C5 C4 C9 C8 1.7(6)
N1 C4 C9 C8 172.1(4)
C5 C4 C9 C12 -179.5(4)
N1 C4 C9 C12 -9.1(6)
C7 C8 C9 C4 -2.8(6)
C7 C8 C9 C12 178.3(4)
C1 N2 C13 C18 99.4(5)
C2 N2 C13 C18 -87.8(5)
C1 N2 C13 C14 -88.6(5)
C2 N2 C13 C14 84.2(4)
C18 C13 C14 C15 -6.1(6)
N2 C13 C14 C15 -178.1(3)
C18 C13 C14 C19 173.0(4)
N2 C13 C14 C19 0.9(6)
C13 C14 C15 C16 2.0(6)
C19 C14 C15 C16 -177.1(4)
C14 C15 C16 C17 1.3(6)
C14 C15 C16 C20 178.4(4)
C15 C16 C17 C18 -0.5(6)
C20 C16 C17 C18 -177.7(4)
C16 C17 C18 C13 -3.4(6)
C16 C17 C18 C21 171.6(4)
C14 C13 C18 C17 6.8(6)
N2 C13 C18 C17 178.6(4)
C14 C13 C18 C21 -168.1(4)
N2 C13 C18 C21 3.7(6)
C27 C22 C23 C24 -1.7(6)
C28 C22 C23 C24 179.8(4)
Ru1 C22 C23 C24 54.0(4)
C27 C22 C23 Ru1 -55.8(3)
C28 C22 C23 Ru1 125.7(4)
C22 C23 C24 C25 -0.3(6)
Ru1 C23 C24 C25 52.6(3)
C22 C23 C24 Ru1 -52.8(4)
C23 C24 C25 C26 2.6(6)
Ru1 C24 C25 C26 54.8(3)
C23 C24 C25 C29 -179.8(4)
Ru1 C24 C25 C29 -127.6(4)
C23 C24 C25 Ru1 -52.2(3)
C24 C25 C26 C27 -2.9(6)
C29 C25 C26 C27 179.4(4)
Ru1 C25 C26 C27 52.8(3)
C24 C25 C26 Ru1 -55.7(3)
C29 C25 C26 Ru1 126.6(3)
C23 C22 C27 C26 1.4(6)
C28 C22 C27 C26 179.8(4)
Ru1 C22 C27 C26 -55.2(4)
C23 C22 C27 Ru1 56.6(3)
C28 C22 C27 Ru1 -125.0(4)
C25 C26 C27 C22 0.9(6)
Ru1 C26 C27 C22 55.1(4)
C25 C26 C27 Ru1 -54.2(3)
C26 C25 C29 C31 -171.1(4)
C24 C25 C29 C31 11.3(5)
Ru1 C25 C29 C31 -82.3(5)
C26 C25 C29 C30 65.2(5)
C24 C25 C29 C30 -112.3(4)
Ru1 C25 C29 C30 154.1(3)
